data_4070667
loop_
_publ_author_name
'Bambirra, Sergio'
'Perazzolo, Francesca'
'Boot, Steven J.'
'Sciarone, Timo J. J.'
'Meetsma, Auke'
'Hessen, Bart'

_publ_section_title
;
 Strategies for the Synthesis of Lanthanum Dialkyl Complexes with
 Monoanionic Ancillary Ligands
;
_journal_issue 4
_journal_name_full Organometallics
_journal_page_first 704
_journal_paper_doi 10.1021/om700919h
_journal_volume 27
_journal_year 2008
_chemical_absolute_configuration ad
_chemical_compound_source 'see text'
_chemical_formula_moiety '2(C28 H47 La N4 Si), C6 H6'
_chemical_formula_sum 'C62 H100 La2 N8 Si2'
_chemical_formula_weight 1291.51
_chemical_name_systematic ?
_space_group_IT_number 7
_symmetry_cell_setting monoclinic
_symmetry_Int_Tables_number 7
_symmetry_space_group_name_Hall 'P -2yc'
_symmetry_space_group_name_H-M 'P 1 c 1'
_atom_sites_solution_hydrogens geom
_atom_sites_solution_primary heavy
_atom_sites_solution_secondary direct
_audit_creation_date '2006-05-17  08:36:02'
_audit_creation_method
;
 PLATON <TABLE ACC> option    (version ::  40506)
 SHELXL97-2 & Manual Editing
;
_audit_update_record
;
 ?
;
_cell_angle_alpha 90
_cell_angle_beta 94.561(1)
_cell_angle_gamma 90
_cell_formula_units_Z 2
_cell_length_a 17.277(1)
_cell_length_b 9.7710(6)
_cell_length_c 18.618(1)
_cell_measurement_reflns_used 6564
_cell_measurement_temperature 100(1)
_cell_measurement_theta_max 27.50
_cell_measurement_theta_min 2.36
_cell_volume 3133.0(3)
_computing_cell_refinement 'SAINTPLUS, Version 6.02A, (Bruker, 2000)'
_computing_data_collection 'SMART, Version 5.624, (Bruker, 2001)'
_computing_data_reduction 'XPREP, Version 5.1/NT, (Bruker, 2000)'
_computing_molecular_graphics
;
 PLUTO (Meetsma, 2006)
 PLATON (Spek, 2003)
;
_computing_publication_material 'PLATON (Spek, 2003)'
_computing_structure_refinement 'SHELXL-97 (Sheldrick, 1997)'
_computing_structure_solution
;
 DIRDIF-99 (Beurskens et al., 1999)
;
_diffrn_ambient_temperature 100(1)
_diffrn_detector_area_resol_mean 66.06
_diffrn_measured_fraction_theta_full 0.988
_diffrn_measured_fraction_theta_max 0.988
_diffrn_measurement_device_type
;
  Bruker Smart Apex; CCD area detector
;
_diffrn_measurement_method '\f and \w scans'
_diffrn_radiation_detector
;
  CCD area-detector
;
_diffrn_radiation_monochromator 'parallel mounted graphite'
_diffrn_radiation_source 'fine focus sealed Siemens Mo tube '
_diffrn_radiation_type MoK\a
_diffrn_radiation_wavelength 0.71073
_diffrn_reflns_av_R_equivalents 0.0272
_diffrn_reflns_av_sigmaI/netI 0.0419
_diffrn_reflns_limit_h_max 22
_diffrn_reflns_limit_h_min -22
_diffrn_reflns_limit_k_max 12
_diffrn_reflns_limit_k_min -11
_diffrn_reflns_limit_l_max 24
_diffrn_reflns_limit_l_min -24
_diffrn_reflns_number 25838
_diffrn_reflns_reduction_process
;
 Intensity data were corrected for Lorentz and polarization
  effects, decay and absorption and reduced to F~o~^2^
  using SAINT (Bruker, 2000) and SADABS (Sheldrick, 2001)
;
_diffrn_reflns_theta_full 25.00
_diffrn_reflns_theta_max 27.51
_diffrn_reflns_theta_min 2.57
_diffrn_standards_decay_% 0
_diffrn_standards_number 0
_exptl_absorpt_coefficient_mu 1.427
_exptl_absorpt_correction_T_max 0.8707
_exptl_absorpt_correction_T_min 0.7030
_exptl_absorpt_correction_type multi-scan
_exptl_absorpt_process_details '(SADABS, Sheldrick, Bruker, 2001))'
_exptl_crystal_colour orange
_exptl_crystal_density_diffrn 1.369
_exptl_crystal_density_method 'not measured'
_exptl_crystal_description needle
_exptl_crystal_F_000 1340
_exptl_crystal_size_max 0.41
_exptl_crystal_size_mid 0.13
_exptl_crystal_size_min 0.10
_refine_diff_density_max 0.281
_refine_diff_density_min -0.245
_refine_diff_density_rms 0.046
_refine_ls_abs_structure_details
;
  Enantiomorph twin refinement resulted in 0.522(9) 
   Flack, H.D. & Bernardinelli, G. (1999, 2000)
;
_refine_ls_abs_structure_Flack 0.522(9)
_refine_ls_extinction_method none
_refine_ls_goodness_of_fit_ref 0.972
_refine_ls_hydrogen_treatment refall
_refine_ls_matrix_type full
_refine_ls_number_parameters 1068
_refine_ls_number_reflns 12652
_refine_ls_number_restraints 2
_refine_ls_restrained_S_all 0.972
_refine_ls_R_factor_all 0.0296
_refine_ls_R_factor_gt 0.0283
_refine_ls_shift/su_max 0.051
_refine_ls_shift/su_mean 0.002
_refine_ls_structure_factor_coef Fsqd
_refine_ls_weighting_details 'calc w=1/[\s^2^(Fo^2^)+(0.0366P)^2^+1.3003P] where P=(Fo^2^+2Fc^2^)/3'
_refine_ls_weighting_scheme calc
_refine_ls_wR_factor_gt 0.0643
_refine_ls_wR_factor_ref 0.0650
_reflns_number_gt 12294
_reflns_number_total 12652
_reflns_threshold_expression I>2\s(I)
_cod_data_source_file om700919h-file003.cif
_cod_data_source_block Q1111
_cod_depositor_comments
;
The following automatic conversions were performed:

'_symmetry_cell_setting' value 'Monoclinic' changed to 'monoclinic'
according to /home/saulius/struct/CIF-dictionaries/cif_core.dic
dictionary named 'cif_core.dic' version 2.4.1 from
2010-06-29.

'_exptl_absorpt_correction_type' value 'Multi-Scan'
changed to 'multi-scan' according to
/home/saulius/struct/CIF-dictionaries/cif_core.dic dictionary named
'cif_core.dic' version 2.4.1 from 2010-06-29.

Automatic conversion script
Id: cif_fix_values 1715 2011-07-08 13:25:40Z adriana 
;
_cod_original_sg_symbol_H-M 'P c'
_cod_database_code 4070667
_vrn_publ_code_void_volume 23.6
_vrn_publ_code_frame_time_sec 10.0
_vrn_publ_code_meas_time_hour 9.2

loop_
_symmetry_equiv_pos_site_id
_symmetry_equiv_pos_as_xyz
1 x,y,z
2 x,-y,1/2+z

loop_
_atom_site_aniso_label
_atom_site_aniso_U_11
_atom_site_aniso_U_22
_atom_site_aniso_U_33
_atom_site_aniso_U_23
_atom_site_aniso_U_13
_atom_site_aniso_U_12
La1 0.0125(1) 0.0116(1) 0.0115(1) 0.0007(1) 0.0019(1) -0.0012(1)
Si1 0.0154(5) 0.0139(5) 0.0191(5) 0.0001(4) -0.0004(4) 0.0006(4)
N11 0.0166(16) 0.0193(17) 0.0131(15) 0.0053(13) -0.0005(12) -0.0040(13)
N12 0.0174(16) 0.0219(18) 0.0180(16) -0.0005(13) -0.0016(13) -0.0032(14)
N13 0.0145(16) 0.0187(18) 0.0169(15) -0.0006(13) 0.0039(12) -0.0044(14)
N14 0.0119(16) 0.0153(16) 0.0152(16) 0.0005(12) -0.0003(13) -0.0023(13)
C11 0.021(2) 0.023(2) 0.0158(19) 0.0088(15) 0.0004(16) 0.0014(18)
C12 0.023(2) 0.031(3) 0.0108(19) 0.0084(15) -0.0002(16) -0.0026(18)
C13 0.021(2) 0.032(2) 0.017(2) -0.0004(16) -0.0019(17) -0.0055(19)
C14 0.027(2) 0.028(2) 0.0126(18) 0.0006(16) 0.0071(16) -0.0033(18)
C15 0.018(2) 0.027(2) 0.0158(19) -0.0022(15) 0.0022(16) -0.0024(17)
C16 0.021(2) 0.023(2) 0.027(2) 0.0000(18) -0.0021(17) -0.0029(18)
C17 0.0184(19) 0.021(2) 0.021(2) 0.0031(15) 0.0020(16) -0.0055(17)
C18 0.0147(19) 0.013(2) 0.026(2) 0.0016(15) -0.0004(15) -0.0049(15)
C19 0.016(2) 0.019(2) 0.035(2) 0.0059(18) -0.0014(19) 0.0049(17)
C110 0.025(2) 0.022(2) 0.026(2) -0.0052(17) 0.0008(19) -0.0008(18)
C111 0.0137(19) 0.019(2) 0.0154(19) 0.0008(14) 0.0032(15) 0.0000(15)
C112 0.015(2) 0.023(2) 0.019(2) -0.0018(15) 0.0047(17) -0.0050(16)
C113 0.024(2) 0.024(2) 0.021(2) -0.0018(16) 0.0083(17) 0.0024(18)
C114 0.015(2) 0.027(3) 0.027(3) 0.0075(19) 0.0006(19) -0.0013(19)
C115 0.026(2) 0.036(3) 0.014(2) -0.0028(18) -0.0018(17) 0.005(2)
C116 0.026(2) 0.027(2) 0.0076(17) -0.0080(14) -0.0023(16) 0.0034(18)
C117 0.021(2) 0.025(2) 0.018(2) -0.0027(16) -0.0005(17) -0.0046(18)
C118 0.039(3) 0.033(3) 0.017(2) 0.0016(17) -0.0053(19) 0.002(2)
C119 0.057(4) 0.025(3) 0.021(2) 0.0000(16) 0.010(2) -0.006(2)
C120 0.038(3) 0.041(3) 0.023(2) -0.0111(19) 0.019(2) -0.014(2)
C121 0.019(2) 0.040(3) 0.021(2) -0.0133(18) 0.0096(18) -0.006(2)
C122 0.0172(19) 0.0152(19) 0.021(2) -0.0027(15) 0.0037(16) -0.0030(15)
C123 0.024(2) 0.0113(18) 0.0144(17) -0.0004(13) 0.0068(15) -0.0008(15)
C124 0.032(2) 0.019(2) 0.019(2) -0.0012(15) 0.0037(18) 0.0035(17)
C125 0.042(3) 0.040(3) 0.019(2) -0.0004(18) 0.013(2) 0.006(2)
C126 0.019(2) 0.050(3) 0.037(3) 0.006(2) 0.010(2) 0.007(2)
C127 0.024(2) 0.030(2) 0.026(2) 0.0030(17) -0.0026(18) 0.0046(18)
C128 0.0235(19) 0.0160(19) 0.0171(18) 0.0012(14) 0.0016(15) 0.0007(16)
La2 0.0146(1) 0.0128(1) 0.0119(1) 0.0005(1) 0.0027(1) 0.0006(1)
Si2 0.0169(5) 0.0177(5) 0.0165(5) -0.0013(4) 0.0022(4) 0.0046(4)
N21 0.0165(16) 0.0158(17) 0.0175(16) 0.0003(12) 0.0015(13) 0.0003(13)
N22 0.0159(16) 0.026(2) 0.0124(15) -0.0001(13) 0.0025(12) -0.0009(14)
N23 0.0128(16) 0.027(2) 0.0165(17) 0.0006(13) 0.0000(13) 0.0011(13)
N24 0.0149(18) 0.0185(18) 0.0167(17) 0.0009(12) 0.0061(14) 0.0003(13)
C21 0.020(2) 0.029(2) 0.0165(19) 0.0087(16) 0.0040(16) 0.0026(18)
C22 0.017(2) 0.033(2) 0.015(2) 0.0041(17) 0.0008(16) 0.0008(19)
C23 0.026(2) 0.031(3) 0.022(2) -0.0051(17) -0.0045(18) 0.002(2)
C24 0.024(2) 0.032(2) 0.0134(18) 0.0002(16) 0.0044(16) 0.0000(19)
C25 0.0161(19) 0.032(3) 0.0190(19) -0.0019(16) 0.0045(15) 0.0030(17)
C26 0.017(2) 0.034(3) 0.025(2) -0.0023(18) -0.0031(16) 0.0036(18)
C27 0.0166(19) 0.025(2) 0.025(2) 0.0053(17) -0.0003(17) -0.0093(17)
C28 0.022(2) 0.017(2) 0.0204(19) 0.0007(15) 0.0044(16) -0.0025(16)
C29 0.023(2) 0.024(2) 0.027(2) -0.0016(17) 0.0031(19) 0.0080(18)
C210 0.024(2) 0.020(2) 0.023(2) -0.0034(16) 0.0012(18) 0.0025(18)
C211 0.0109(19) 0.032(2) 0.016(2) 0.0034(16) 0.0063(15) -0.0007(16)
C212 0.023(2) 0.025(2) 0.031(3) 0.0025(19) 0.005(2) -0.0088(19)
C213 0.026(2) 0.031(3) 0.021(2) 0.0003(18) 0.0105(19) 0.001(2)
C214 0.018(2) 0.040(3) 0.034(3) 0.007(2) -0.001(2) 0.000(2)
C215 0.032(2) 0.027(2) 0.0131(18) 0.0004(16) -0.0024(17) 0.002(2)
C216 0.021(2) 0.027(2) 0.0120(19) -0.0042(15) 0.0010(16) 0.0025(18)
C217 0.028(3) 0.046(3) 0.013(2) -0.0032(18) -0.0025(18) 0.014(2)
C218 0.058(4) 0.064(4) 0.025(3) 0.006(2) -0.002(3) 0.042(4)
C219 0.113(7) 0.024(3) 0.032(3) 0.011(2) 0.022(3) 0.009(4)
C220 0.066(4) 0.030(3) 0.034(3) -0.003(2) 0.021(3) -0.011(3)
C221 0.033(3) 0.034(3) 0.018(2) -0.0085(18) 0.006(2) -0.001(2)
C222 0.033(2) 0.016(2) 0.029(2) -0.0008(17) -0.001(2) 0.0004(18)
C223 0.032(2) 0.0115(19) 0.024(2) 0.0009(14) 0.0036(17) 0.0061(16)
C224 0.051(3) 0.030(3) 0.020(2) -0.0030(19) 0.003(2) 0.019(2)
C225 0.059(4) 0.047(3) 0.028(3) 0.004(2) 0.016(2) 0.032(3)
C226 0.040(3) 0.041(3) 0.051(3) 0.006(2) 0.021(3) 0.026(3)
C227 0.031(2) 0.034(3) 0.038(3) 0.006(2) -0.002(2) 0.015(2)
C228 0.037(2) 0.017(2) 0.0174(19) -0.0004(15) 0.0043(18) 0.0109(18)
C31 0.028(2) 0.026(2) 0.037(3) -0.0027(19) -0.011(2) 0.001(2)
C32 0.041(3) 0.024(2) 0.027(2) -0.0013(17) -0.006(2) -0.009(2)
C33 0.033(3) 0.033(3) 0.029(2) -0.0098(19) 0.002(2) -0.007(2)
C34 0.036(3) 0.025(2) 0.031(2) -0.0063(18) -0.010(2) 0.002(2)
C35 0.040(3) 0.026(2) 0.031(2) -0.0017(18) -0.004(2) -0.006(2)
C36 0.027(2) 0.028(3) 0.041(3) -0.0030(19) 0.004(2) -0.006(2)

loop_
_atom_site_label
_atom_site_type_symbol
_atom_site_thermal_displace_type
_atom_site_fract_x
_atom_site_fract_y
_atom_site_fract_z
_atom_site_occupancy
_atom_site_U_iso_or_equiv
La1 La Uani 1.00340(1) 0.08812(2) 0.50074(1) 1.000 0.0118(1)
Si1 Si Uani 1.09053(7) -0.20344(11) 0.48533(6) 1.000 0.0162(3)
N11 N Uani 1.0091(2) -0.1832(3) 0.53813(18) 1.000 0.0164(9)
N12 N Uani 1.0040(2) 0.0359(4) 0.64559(18) 1.000 0.0193(10)
N13 N Uani 0.8679(2) -0.0161(3) 0.54121(17) 1.000 0.0166(9)
N14 N Uani 1.11780(19) -0.0369(3) 0.47941(17) 1.000 0.0142(9)
C11 C Uani 1.0257(3) -0.2104(4) 0.6165(2) 1.000 0.0200(11)
C12 C Uani 1.0544(3) -0.0854(4) 0.6584(2) 1.000 0.0217(14)
C13 C Uani 1.0410(3) 0.1527(5) 0.6856(2) 1.000 0.0235(12)
C14 C Uani 0.9247(3) 0.0137(5) 0.6688(2) 1.000 0.0222(11)
C15 C Uani 0.8610(3) 0.0539(5) 0.6116(3) 1.000 0.0202(11)
C16 C Uani 0.8040(3) 0.0327(5) 0.4898(3) 1.000 0.0239(12)
C17 C Uani 0.8651(2) -0.1676(4) 0.5463(2) 1.000 0.0201(11)
C18 C Uani 0.9310(2) -0.2350(4) 0.5106(2) 1.000 0.0180(11)
C19 C Uani 1.1629(3) -0.3244(4) 0.5311(3) 1.000 0.0235(12)
C110 C Uani 1.0554(3) -0.2970(5) 0.4009(3) 1.000 0.0244(12)
C111 C Uani 1.1890(2) 0.0159(4) 0.4522(2) 1.000 0.0159(11)
C112 C Uani 1.1926(3) 0.1711(4) 0.4612(2) 1.000 0.0188(12)
C113 C Uani 1.1929(3) -0.0180(5) 0.3713(2) 1.000 0.0227(12)
C114 C Uani 1.2630(3) -0.0440(5) 0.4934(3) 1.000 0.0231(16)
C115 C Uani 0.9461(3) 0.0194(5) 0.3665(2) 1.000 0.0255(14)
C116 C Uani 0.9351(3) 0.1540(4) 0.3375(2) 1.000 0.0204(11)
C117 C Uani 0.8604(3) 0.2110(4) 0.3179(2) 1.000 0.0214(12)
C118 C Uani 0.8514(3) 0.3448(5) 0.2957(2) 1.000 0.0301(16)
C119 C Uani 0.9160(4) 0.4309(5) 0.2922(3) 1.000 0.0340(18)
C120 C Uani 0.9892(3) 0.3778(5) 0.3098(2) 1.000 0.0331(16)
C121 C Uani 0.9981(3) 0.2438(5) 0.3306(3) 1.000 0.0262(14)
C122 C Uani 1.0386(2) 0.3496(4) 0.5340(2) 1.000 0.0177(11)
C123 C Uani 0.9595(2) 0.3897(4) 0.5422(2) 1.000 0.0163(11)
C124 C Uani 0.9319(3) 0.4354(4) 0.6082(3) 1.000 0.0232(12)
C125 C Uani 0.8552(3) 0.4629(5) 0.6149(3) 1.000 0.0331(16)
C126 C Uani 0.8003(3) 0.4459(5) 0.5564(3) 1.000 0.0349(16)
C127 C Uani 0.8243(3) 0.4039(5) 0.4919(2) 1.000 0.0269(12)
C128 C Uani 0.9018(2) 0.3756(4) 0.4844(2) 1.000 0.0189(11)
H11 H Uiso 1.061(3) -0.282(4) 0.623(2) 1.000 0.012(10)
H11' H Uiso 0.980(2) -0.240(4) 0.641(2) 1.000 0.009(9)
H12 H Uiso 1.056(3) -0.109(5) 0.711(3) 1.000 0.039(14)
H12' H Uiso 1.103(3) -0.066(4) 0.644(2) 1.000 0.035(10)
H13 H Uiso 1.006(3) 0.227(5) 0.682(3) 1.000 0.023(13)
H13' H Uiso 1.088(2) 0.174(4) 0.671(2) 1.000 0.009(9)
H13" H Uiso 1.051(2) 0.124(4) 0.737(2) 1.000 0.014(10)
H14 H Uiso 0.917(3) 0.065(5) 0.706(3) 1.000 0.032(14)
H14' H Uiso 0.923(3) -0.073(5) 0.678(2) 1.000 0.015(12)
H15 H Uiso 0.814(3) 0.033(5) 0.630(2) 1.000 0.020(11)
H15' H Uiso 0.861(2) 0.147(4) 0.6043(19) 1.000 0.009(9)
H16 H Uiso 0.754(3) 0.013(5) 0.512(2) 1.000 0.021(11)
H16' H Uiso 0.808(2) -0.016(5) 0.445(2) 1.000 0.014(10)
H16" H Uiso 0.808(3) 0.118(5) 0.481(3) 1.000 0.027(13)
H17 H Uiso 0.816(2) -0.202(4) 0.522(2) 1.000 0.011(10)
H17' H Uiso 0.864(3) -0.193(5) 0.595(3) 1.000 0.022(12)
H18 H Uiso 0.927(2) -0.333(4) 0.517(2) 1.000 0.015(10)
H18' H Uiso 0.919(2) -0.214(3) 0.4552(19) 1.000 0.035(8)
H19 H Uiso 1.195(3) -0.343(6) 0.504(3) 1.000 0.035(16)
H19' H Uiso 1.137(3) -0.405(4) 0.547(2) 1.000 0.016(11)
H19" H Uiso 1.187(3) -0.290(5) 0.574(3) 1.000 0.031(13)
H110 H Uiso 1.012(2) -0.252(4) 0.376(2) 1.000 0.009(9)
H110' H Uiso 1.036(3) -0.379(6) 0.419(3) 1.000 0.038(15)
H110" H Uiso 1.096(3) -0.324(6) 0.376(3) 1.000 0.038(15)
H112 H Uiso 1.148(3) 0.218(5) 0.429(3) 1.000 0.040(15)
H112' H Uiso 1.239(3) 0.205(5) 0.441(3) 1.000 0.036(14)
H112" H Uiso 1.191(2) 0.194(4) 0.511(2) 1.000 0.010(10)
H113 H Uiso 1.192(3) -0.109(4) 0.364(2) 1.000 0.011(10)
H113' H Uiso 1.237(3) 0.028(5) 0.347(3) 1.000 0.028(12)
H113" H Uiso 1.145(3) 0.024(5) 0.345(3) 1.000 0.030(12)
H114 H Uiso 1.265(3) -0.028(5) 0.540(3) 1.000 0.034(14)
H114' H Uiso 1.307(3) -0.001(5) 0.480(2) 1.000 0.023(12)
H114" H Uiso 1.266(2) -0.136(4) 0.486(2) 1.000 0.009(9)
H115 H Uiso 0.993(3) -0.025(5) 0.354(2) 1.000 0.010(10)
H115' H Uiso 0.908(3) -0.028(6) 0.356(3) 1.000 0.027(14)
H117 H Uiso 0.821(3) 0.148(5) 0.323(2) 1.000 0.015(11)
H118 H Uiso 0.802(3) 0.386(5) 0.283(3) 1.000 0.035(14)
H119 H Uiso 0.906(3) 0.523(5) 0.276(2) 1.000 0.022(12)
H120 H Uiso 1.036(4) 0.440(5) 0.303(3) 1.000 0.048(18)
H121 H Uiso 1.047(4) 0.209(6) 0.336(3) 1.000 0.047(17)
H122 H Uiso 1.072(3) 0.385(5) 0.570(3) 1.000 0.028(13)
H122' H Uiso 1.057(3) 0.374(5) 0.488(3) 1.000 0.022(12)
H124 H Uiso 0.973(2) 0.454(4) 0.650(2) 1.000 0.010(10)
H125 H Uiso 0.841(3) 0.492(6) 0.659(3) 1.000 0.037(14)
H126 H Uiso 0.756(3) 0.457(5) 0.561(3) 1.000 0.040(15)
H127 H Uiso 0.789(2) 0.397(4) 0.453(2) 1.000 0.016(10)
H128 H Uiso 0.917(3) 0.348(5) 0.438(2) 1.000 0.019(11)
La2 La Uani 0.44196(1) 0.44000(2) 0.21208(1) 1.000 0.0130(1)
Si2 Si Uani 0.34449(7) 0.72022(11) 0.23487(6) 1.000 0.0170(3)
N21 N Uani 0.4229(2) 0.7129(3) 0.17759(19) 1.000 0.0166(9)
N22 N Uani 0.4264(2) 0.4950(4) 0.06903(17) 1.000 0.0180(10)
N23 N Uani 0.5685(2) 0.5685(4) 0.16421(19) 1.000 0.0188(10)
N24 N Uani 0.3242(2) 0.5506(3) 0.2391(2) 1.000 0.0164(10)
C21 C Uani 0.3984(3) 0.7392(5) 0.1002(2) 1.000 0.0217(11)
C22 C Uani 0.3709(3) 0.6096(5) 0.0600(2) 1.000 0.0217(12)
C23 C Uani 0.3902(3) 0.3749(5) 0.0308(3) 1.000 0.0267(14)
C24 C Uani 0.5021(3) 0.5280(5) 0.0401(2) 1.000 0.0230(11)
C25 C Uani 0.5714(2) 0.5013(5) 0.0927(2) 1.000 0.0222(13)
C26 C Uani 0.6395(2) 0.5316(5) 0.2102(2) 1.000 0.0256(14)
C27 C Uani 0.5635(2) 0.7203(4) 0.1583(2) 1.000 0.0223(11)
C28 C Uani 0.4982(3) 0.7778(4) 0.1995(2) 1.000 0.0197(11)
C29 C Uani 0.2665(3) 0.8374(5) 0.1943(3) 1.000 0.0246(12)
C210 C Uani 0.3804(3) 0.8118(5) 0.3198(2) 1.000 0.0224(12)
C211 C Uani 0.2532(2) 0.4872(4) 0.2634(2) 1.000 0.0194(11)
C212 C Uani 0.2575(3) 0.3319(5) 0.2528(3) 1.000 0.0262(14)
C213 C Uani 0.2445(3) 0.5160(5) 0.3432(3) 1.000 0.0255(14)
C214 C Uani 0.1803(3) 0.5369(6) 0.2181(3) 1.000 0.0308(16)
C215 C Uani 0.5083(3) 0.5170(5) 0.3406(2) 1.000 0.0243(11)
C216 C Uani 0.5158(3) 0.3824(4) 0.3702(2) 1.000 0.0200(11)
C217 C Uani 0.5889(3) 0.3198(6) 0.3916(2) 1.000 0.0292(16)
C218 C Uani 0.5923(4) 0.1880(7) 0.4158(3) 1.000 0.049(2)
C219 C Uani 0.5257(5) 0.1093(6) 0.4197(3) 1.000 0.056(3)
C220 C Uani 0.4552(4) 0.1667(5) 0.3985(3) 1.000 0.0424(19)
C221 C Uani 0.4503(3) 0.2979(5) 0.3750(3) 1.000 0.0281(16)
C222 C Uani 0.4199(3) 0.1701(4) 0.1795(3) 1.000 0.0262(12)
C223 C Uani 0.4990(3) 0.1501(4) 0.1656(2) 1.000 0.0224(11)
C224 C Uani 0.5234(3) 0.1153(5) 0.0969(3) 1.000 0.0337(16)
C225 C Uani 0.6006(4) 0.1108(6) 0.0848(3) 1.000 0.0440(19)
C226 C Uani 0.6586(3) 0.1394(6) 0.1382(3) 1.000 0.0431(17)
C227 C Uani 0.6371(3) 0.1693(5) 0.2070(3) 1.000 0.0346(16)
C228 C Uani 0.5595(3) 0.1731(4) 0.2203(2) 1.000 0.0237(11)
H21 H Uiso 0.437(2) 0.776(4) 0.079(2) 1.000 0.010(10)
H21' H Uiso 0.356(2) 0.801(4) 0.091(2) 1.000 0.010(10)
H22 H Uiso 0.319(3) 0.581(5) 0.079(3) 1.000 0.021(13)
H22' H Uiso 0.360(2) 0.623(4) 0.006(2) 1.000 0.014(10)
H23 H Uiso 0.337(3) 0.350(5) 0.054(2) 1.000 0.022(12)
H23' H Uiso 0.427(3) 0.305(6) 0.036(3) 1.000 0.033(15)
H23" H Uiso 0.373(3) 0.399(6) -0.021(3) 1.000 0.049(16)
H24 H Uiso 0.502(2) 0.617(4) 0.0235(19) 1.000 0.009(9)
H24' H Uiso 0.513(3) 0.474(4) -0.004(2) 1.000 0.015(10)
H25 H Uiso 0.580(3) 0.414(4) 0.100(2) 1.000 0.011(11)
H25' H Uiso 0.623(2) 0.541(4) 0.068(2) 1.000 0.010(10)
H26 H Uiso 0.688(3) 0.562(4) 0.188(2) 1.000 0.019(12)
H26' H Uiso 0.645(3) 0.432(4) 0.214(2) 1.000 0.012(11)
H26" H Uiso 0.646(3) 0.592(4) 0.257(2) 1.000 0.020(12)
H27 H Uiso 0.555(3) 0.745(5) 0.112(3) 1.000 0.030(13)
H27' H Uiso 0.607(2) 0.760(4) 0.179(2) 1.000 0.011(10)
H28 H Uiso 0.510(2) 0.764(4) 0.250(2) 1.000 0.008(8)
H28' H Uiso 0.491(3) 0.881(5) 0.194(2) 1.000 0.025(11)
H29 H Uiso 0.237(2) 0.799(4) 0.152(2) 1.000 0.009(9)
H29' H Uiso 0.293(4) 0.921(6) 0.186(3) 1.000 0.052(19)
H29" H Uiso 0.229(3) 0.851(5) 0.228(2) 1.000 0.022(12)
H210 H Uiso 0.340(3) 0.807(5) 0.355(2) 1.000 0.021(12)
H210' H Uiso 0.394(3) 0.887(6) 0.309(3) 1.000 0.031(15)
H210" H Uiso 0.423(3) 0.775(6) 0.348(3) 1.000 0.039(15)
H212 H Uiso 0.259(4) 0.307(6) 0.202(3) 1.000 0.043(16)
H212' H Uiso 0.209(3) 0.284(5) 0.268(3) 1.000 0.037(14)
H212" H Uiso 0.295(3) 0.286(4) 0.277(2) 1.000 0.012(11)
H213 H Uiso 0.289(3) 0.487(5) 0.372(3) 1.000 0.026(12)
H213' H Uiso 0.198(3) 0.463(5) 0.360(2) 1.000 0.021(11)
H213" H Uiso 0.238(3) 0.616(5) 0.351(3) 1.000 0.031(14)
H214 H Uiso 0.171(3) 0.637(6) 0.230(3) 1.000 0.035(15)
H214' H Uiso 0.139(3) 0.473(6) 0.227(3) 1.000 0.039(15)
H214" H Uiso 0.189(3) 0.526(5) 0.162(3) 1.000 0.025(12)
H215 H Uiso 0.550(4) 0.581(5) 0.348(3) 1.000 0.036(16)
H215' H Uiso 0.459(4) 0.557(6) 0.345(3) 1.000 0.046(18)
H217 H Uiso 0.627(4) 0.367(7) 0.395(4) 1.000 0.06(2)
H218 H Uiso 0.635(3) 0.178(6) 0.431(3) 1.000 0.030(14)
H219 H Uiso 0.524(4) 0.028(7) 0.429(3) 1.000 0.06(2)
H220 H Uiso 0.412(5) 0.109(7) 0.402(4) 1.000 0.07(2)
H221 H Uiso 0.395(3) 0.344(5) 0.359(2) 1.000 0.027(12)
H222 H Uiso 0.406(3) 0.151(6) 0.228(3) 1.000 0.044(16)
H222' H Uiso 0.378(3) 0.153(5) 0.143(3) 1.000 0.032(13)
H224 H Uiso 0.488(4) 0.075(6) 0.059(4) 1.000 0.07(2)
H225 H Uiso 0.616(3) 0.084(5) 0.038(3) 1.000 0.034(14)
H226 H Uiso 0.708(4) 0.138(7) 0.137(3) 1.000 0.053(17)
H227 H Uiso 0.678(3) 0.183(5) 0.245(2) 1.000 0.031(12)
H228 H Uiso 0.547(3) 0.188(5) 0.261(3) 1.000 0.025(12)
C31 C Uani 0.7781(3) 0.6811(5) 0.3657(3) 1.000 0.0311(14)
C32 C Uani 0.7134(3) 0.6945(5) 0.4051(2) 1.000 0.0311(14)
C33 C Uani 0.6582(3) 0.7920(5) 0.3849(3) 1.000 0.0317(16)
C34 C Uani 0.6663(3) 0.8767(5) 0.3265(3) 1.000 0.0313(14)
C35 C Uani 0.7314(3) 0.8630(5) 0.2875(3) 1.000 0.0327(14)
C36 C Uani 0.7867(3) 0.7640(5) 0.3072(3) 1.000 0.0319(16)
H31 H Uiso 0.803(3) 0.623(5) 0.381(2) 1.000 0.015(12)
H32 H Uiso 0.708(3) 0.637(5) 0.446(2) 1.000 0.020(11)
H33 H Uiso 0.617(3) 0.793(6) 0.407(3) 1.000 0.035(15)
H34 H Uiso 0.624(3) 0.932(4) 0.314(3) 1.000 0.025(13)
H35 H Uiso 0.741(3) 0.927(5) 0.247(3) 1.000 0.027(13)
H36 H Uiso 0.831(3) 0.761(5) 0.282(3) 1.000 0.037(15)

loop_
_atom_type_symbol
_atom_type_description
_atom_type_scat_dispersion_real
_atom_type_scat_dispersion_imag
_atom_type_scat_source
Si Si 0.0817 0.0704 'International Tables Vol C Tables 4.2.6.8 and 6.1.1.4'
N N 0.0061 0.0033 'International Tables Vol C Tables 4.2.6.8 and 6.1.1.4'
La La -0.2871 2.4523 'International Tables Vol C Tables 4.2.6.8 and 6.1.1.4'
H H 0.0000 0.0000 'International Tables Vol C Tables 4.2.6.8 and 6.1.1.4'
C C 0.0033 0.0016 'International Tables Vol C Tables 4.2.6.8 and 6.1.1.4'

loop_
_geom_angle_atom_site_label_1
_geom_angle_atom_site_label_2
_geom_angle_atom_site_label_3
_geom_angle
_geom_angle_publ_flag
Si1 La1 N11 33.47(7) yes
Si1 La1 N12 87.60(8) yes
Si1 La1 N13 96.41(7) yes
Si1 La1 N14 30.55(8) yes
Si1 La1 C115 80.70(11) yes
Si1 La1 C122 139.19(8) yes
N11 La1 N12 64.74(11) yes
N11 La1 N13 65.22(10) yes
N11 La1 N14 62.16(10) yes
N11 La1 C115 89.87(12) yes
N11 La1 C122 149.12(11) yes
N12 La1 N13 66.00(10) yes
N12 La1 N14 97.47(11) yes
N12 La1 C115 146.76(13) yes
N12 La1 C122 88.12(11) yes
N13 La1 N14 126.80(10) yes
N13 La1 C115 84.42(13) yes
N13 La1 C122 118.50(10) yes
N14 La1 C115 88.06(13) yes
N14 La1 C122 110.50(10) yes
C115 La1 C122 120.64(13) yes
N21 La2 C222 150.70(13) yes
N22 La2 N23 66.89(11) yes
N22 La2 N24 95.60(12) yes
N22 La2 C215 145.56(13) yes
N22 La2 C222 88.39(14) yes
Si2 La2 N21 33.32(8) yes
Si2 La2 N22 87.10(8) yes
Si2 La2 N23 95.25(8) yes
Si2 La2 N24 30.28(8) yes
Si2 La2 C215 80.59(11) yes
Si2 La2 C222 140.99(11) yes
N21 La2 N22 65.07(11) yes
N21 La2 N23 64.10(11) yes
N21 La2 N24 61.58(10) yes
N21 La2 C215 88.34(13) yes
N23 La2 C222 118.26(14) yes
N24 La2 C215 89.77(14) yes
N24 La2 C222 112.19(13) yes
C215 La2 C222 120.87(15) yes
N23 La2 N24 125.25(11) yes
N23 La2 C215 82.27(13) yes
N11 Si1 N14 99.43(15) yes
La1 Si1 N11 57.60(10) yes
La1 Si1 N14 45.45(11) yes
La1 Si1 C19 144.12(16) yes
La1 Si1 C110 112.35(16) yes
C19 Si1 C110 103.5(2) yes
N11 Si1 C110 107.3(2) yes
N14 Si1 C19 117.03(19) yes
N11 Si1 C19 110.2(2) yes
N14 Si1 C110 119.0(2) yes
La2 Si2 N24 45.30(12) yes
La2 Si2 C29 145.12(17) yes
La2 Si2 N21 57.72(10) yes
N24 Si2 C210 118.8(2) yes
C29 Si2 C210 103.1(2) yes
La2 Si2 C210 111.73(16) yes
N21 Si2 N24 99.06(16) yes
N21 Si2 C29 109.7(2) yes
N21 Si2 C210 107.8(2) yes
N24 Si2 C29 118.0(2) yes
La1 N11 Si1 88.93(12) yes
La1 N11 C11 115.0(2) yes
La1 N11 C18 103.2(2) yes
Si1 N11 C11 114.8(3) yes
Si1 N11 C18 120.2(2) yes
C11 N11 C18 112.0(3) yes
La1 N12 C12 105.3(2) yes
La1 N12 C13 108.6(2) yes
La1 N12 C14 112.4(2) yes
C12 N12 C13 108.2(3) yes
C12 N12 C14 112.4(4) yes
C13 N12 C14 109.7(3) yes
La1 N13 C15 101.7(3) yes
La1 N13 C16 108.4(3) yes
La1 N13 C17 115.2(2) yes
C15 N13 C16 108.2(3) yes
C15 N13 C17 113.3(3) yes
C16 N13 C17 109.6(3) yes
La1 N14 Si1 104.00(16) yes
La1 N14 C111 127.5(2) yes
Si1 N14 C111 127.3(3) yes
La2 N21 C28 105.4(2) yes
Si2 N21 C21 113.5(3) yes
Si2 N21 C28 120.7(3) yes
C21 N21 C28 111.7(3) yes
La2 N21 Si2 88.96(12) yes
La2 N21 C21 114.3(2) yes
La2 N22 C22 106.0(2) yes
C22 N22 C24 112.1(4) yes
C23 N22 C24 110.3(3) yes
La2 N22 C23 108.6(3) yes
La2 N22 C24 112.2(2) yes
C22 N22 C23 107.5(3) yes
La2 N23 C25 100.0(2) yes
La2 N23 C26 110.3(2) yes
La2 N23 C27 116.0(2) yes
C26 N23 C27 109.0(3) yes
C25 N23 C26 108.9(3) yes
C25 N23 C27 112.3(3) yes
La2 N24 Si2 104.43(16) yes
La2 N24 C211 128.0(2) yes
Si2 N24 C211 127.1(3) yes
N11 C11 C12 113.0(3) yes
N12 C12 C11 113.6(4) yes
N12 C14 C15 113.1(3) yes
N13 C15 C14 113.1(4) yes
N13 C17 C18 112.1(3) yes
N11 C18 C17 113.1(3) yes
N14 C111 C114 112.2(3) yes
C112 C111 C113 108.3(3) no
C113 C111 C114 107.6(3) no
N11 C11 H11' 114(2) no
C112 C111 C114 107.2(3) no
N11 C11 H11 110(2) no
H11 C11 H11' 105(4) no
C12 C11 H11 111(3) no
C12 C11 H11' 104(2) no
N14 C111 C112 109.9(3) yes
N14 C111 C113 111.4(3) yes
C11 C12 H12' 107(2) no
N12 C12 H12 108(3) no
N12 C12 H12' 109(2) no
H12 C12 H12' 112(4) no
C11 C12 H12 108(3) no
H13 C13 H13' 113(4) no
N12 C13 H13 108(3) no
H13 C13 H13" 110(4) no
N12 C13 H13' 113(2) no
N12 C13 H13" 108(2) no
H13' C13 H13" 105(3) no
N12 C14 H14' 104(3) no
H14 C14 H14' 113(4) no
C15 C14 H14 105(3) no
N12 C14 H14 110(3) no
C15 C14 H14' 111(3) no
N13 C15 H15 111(3) no
La1 C115 C116 98.6(3) yes
H15 C15 H15' 106(4) no
C14 C15 H15' 111(2) no
N13 C15 H15' 109(2) no
C14 C15 H15 107(3) no
H16 C16 H16' 113(3) no
N13 C16 H16" 112(4) no
H16 C16 H16" 111(5) no
H16' C16 H16" 108(5) no
C115 C116 C121 121.8(5) no
N13 C16 H16' 107(2) no
N13 C16 H16 107(2) no
C117 C116 C121 115.0(4) no
C115 C116 C117 123.1(4) no
N13 C17 H17 110(2) no
H17 C17 H17' 106(4) no
C116 C117 C118 121.8(4) no
C18 C17 H17' 112(3) no
C18 C17 H17 107(2) no
N13 C17 H17' 109(3) no
N11 C18 H18' 111.8(19) no
N11 C18 H18 111(2) no
C117 C118 C119 120.8(5) no
H18 C18 H18' 108(3) no
C17 C18 H18 108(2) no
C17 C18 H18' 104.4(18) no
Si1 C19 H19" 113(3) no
C118 C119 C120 118.7(5) no
H19 C19 H19' 112(5) no
Si1 C19 H19' 110(3) no
Si1 C19 H19 109(4) no
H19 C19 H19" 110(5) no
H19' C19 H19" 103(4) no
C119 C120 C121 120.4(5) no
C116 C121 C120 123.3(5) no
La1 C122 C123 94.8(2) yes
C124 C123 C128 115.0(4) no
C122 C123 C128 120.7(3) no
C122 C123 C124 124.2(4) no
C123 C124 C125 122.2(5) no
C124 C125 C126 120.6(5) no
C125 C126 C127 119.2(5) no
C126 C127 C128 120.8(4) no
C123 C128 C127 122.2(3) no
H110' C110 H110 106(4) no
H110" C110 H110 120(4) no
H110' C110 H110" 104(5) no
Si1 C110 H110' 102(3) no
Si1 C110 H110" 111(4) no
Si1 C110 H110 112(2) no
H112" C112 H112 112(4) no
H112' C112 H112 103(4) no
C111 C112 H112" 110(2) no
C111 C112 H112 111(3) no
C111 C112 H112' 109(3) no
H112' C112 H112" 113(4) no
C111 C113 H113" 107(3) no
C111 C113 H113 111(2) no
C111 C113 H113' 115(3) no
H113' C113 H113 112(4) no
H113" C113 H113 109(4) no
H113' C113 H113" 103(4) no
C111 C114 H114 113(3) no
H114' C114 H114" 111(4) no
C111 C114 H114' 111(3) no
C111 C114 H114" 111(2) no
H114' C114 H114 103(4) no
H114" C114 H114 109(4) no
C116 C115 H115' 111(4) no
La1 C115 H115' 126(4) no
C116 C115 H115 114(3) no
H115' C115 H115 111(5) no
La1 C115 H115 95(2) no
C116 C117 H117 112(3) no
C118 C117 H117 127(3) no
C117 C118 H118 124(3) no
C119 C118 H118 116(3) no
C120 C119 H119 124(3) no
C118 C119 H119 117(3) no
C119 C120 H120 118(3) no
C121 C120 H120 122(3) no
N21 C21 C22 112.6(4) yes
C116 C121 H121 118(4) no
C120 C121 H121 118(4) no
La1 C122 H122' 97(3) no
N22 C22 C21 113.5(4) yes
H122' C122 H122 109(4) no
C123 C122 H122 112(3) no
La1 C122 H122 130(3) no
C123 C122 H122' 114(3) no
N22 C24 C25 113.7(3) yes
C125 C124 H124 121(2) no
C123 C124 H124 117(2) no
N23 C25 C24 115.0(3) yes
C124 C125 H125 118(3) no
C126 C125 H125 121(3) no
C125 C126 H126 120(4) no
C127 C126 H126 120(4) no
C126 C127 H127 119(2) no
C128 C127 H127 120(2) no
N23 C27 C28 111.8(3) yes
C123 C128 H128 119(3) no
C127 C128 H128 119(3) no
N21 C28 C27 112.0(3) yes
N21 C21 H21' 116(2) no
C22 C21 H21 110(3) no
N21 C21 H21 110(2) no
H21 C21 H21' 105(3) no
C22 C21 H21' 103(2) no
C21 C22 H22' 114(2) no
C21 C22 H22 108(3) no
N22 C22 H22 109(3) no
N22 C22 H22' 106(2) no
H22 C22 H22' 106(4) no
N22 C23 H23 109(2) no
N22 C23 H23' 106(3) no
N22 C23 H23" 111(3) no
H23 C23 H23' 113(4) no
H23 C23 H23" 104(4) no
H23' C23 H23" 115(5) no
C25 C24 H24 111(2) no
N22 C24 H24 110(2) no
N22 C24 H24' 114(3) no
C25 C24 H24' 104(3) no
H24 C24 H24' 103(3) no
C24 C25 H25 113(3) no
N23 C25 H25 108(2) no
N23 C25 H25' 108(2) no
C24 C25 H25' 107.1(19) no
H25 C25 H25' 106(4) no
N23 C26 H26 112(2) no
N23 C26 H26' 111(3) no
N23 C26 H26" 112(3) no
H26 C26 H26' 104(4) no
H26 C26 H26" 98(3) no
H26' C26 H26" 120(3) no
H27 C27 H27' 111(4) no
N23 C27 H27' 111(2) no
N23 C27 H27 110(3) no
C28 C27 H27 108(3) no
C28 C27 H27' 105(2) no
C27 C28 H28' 114(3) no
C27 C28 H28 110(2) no
N21 C28 H28 109(2) no
H28 C28 H28' 105(3) no
N21 C28 H28' 107(3) no
Si2 C29 H29' 104(4) no
Si2 C29 H29" 109(3) no
Si2 C29 H29 114(2) no
H29 C29 H29" 104(4) no
H29' C29 H29" 111(5) no
H29 C29 H29' 115(4) no
N24 C211 C212 109.0(3) yes
N24 C211 C213 111.6(3) yes
N24 C211 C214 111.3(3) yes
C212 C211 C213 108.4(4) no
C212 C211 C214 106.7(4) no
C213 C211 C214 109.6(4) no
La2 C215 C216 96.1(3) yes
C217 C216 C221 115.3(4) no
C215 C216 C221 121.0(5) no
C215 C216 C217 123.5(5) no
C216 C217 C218 120.6(5) no
C217 C218 C219 121.7(6) no
C218 C219 C220 118.6(5) no
C219 C220 C221 120.8(6) no
C216 C221 C220 123.0(5) no
La2 C222 C223 93.1(3) yes
C222 C223 C224 123.7(4) no
C224 C223 C228 115.5(5) no
C222 C223 C228 120.7(4) no
C223 C224 C225 121.2(5) no
C224 C225 C226 122.3(5) no
C225 C226 C227 118.2(5) no
C226 C227 C228 120.2(5) no
C223 C228 C227 122.5(4) no
C32 C31 C36 120.3(5) no
C31 C32 C33 119.2(4) no
C32 C33 C34 121.1(5) no
C33 C34 C35 119.3(5) no
C34 C35 C36 119.8(5) no
C31 C36 C35 120.3(5) no
Si2 C210 H210' 108(4) no
H210' C210 H210" 105(5) no
Si2 C210 H210" 119(3) no
Si2 C210 H210 109(3) no
H210' C210 H210 116(5) no
H210" C210 H210 100(4) no
C211 C212 H212" 119(3) no
C211 C212 H212' 112(3) no
H212' C212 H212" 102(4) no
H212' C212 H212 104(5) no
C211 C212 H212 112(4) no
H212" C212 H212 107(5) no
C211 C213 H213 111(3) no
H213' C213 H213" 111(4) no
C211 C213 H213' 110(2) no
C211 C213 H213" 110(3) no
H213' C213 H213 107(4) no
H213" C213 H213 108(4) no
H214' C214 H214 117(5) no
C211 C214 H214' 107(3) no
C211 C214 H214" 109(3) no
C211 C214 H214 109(3) no
H214' C214 H214" 105(4) no
H214" C214 H214 110(4) no
La2 C215 H215' 83(3) no
La2 C215 H215 125(3) no
H215' C215 H215 113(5) no
C216 C215 H215 120(3) no
C216 C215 H215' 114(4) no
C216 C217 H217 119(5) no
C218 C217 H217 120(5) no
C217 C218 H218 105(4) no
C219 C218 H218 133(4) no
C220 C219 H219 115(5) no
C218 C219 H219 127(5) no
C219 C220 H220 115(5) no
C221 C220 H220 124(5) no
C220 C221 H221 121(3) no
C216 C221 H221 116(3) no
La2 C222 H222 91(3) no
C223 C222 H222' 122(3) no
La2 C222 H222' 114(3) no
H222' C222 H222 113(5) no
C223 C222 H222 117(3) no
C223 C224 H224 122(4) no
C225 C224 H224 115(4) no
C224 C225 H225 120(3) no
C226 C225 H225 118(3) no
C227 C226 H226 112(4) no
C225 C226 H226 130(4) no
C226 C227 H227 118(3) no
C228 C227 H227 122(3) no
C227 C228 H228 120(4) no
C223 C228 H228 117(4) no
C32 C31 H31 109(3) no
C36 C31 H31 130(3) no
C31 C32 H32 120(3) no
C33 C32 H32 121(3) no
C32 C33 H33 118(4) no
C34 C33 H33 121(4) no
C33 C34 H34 115(3) no
C35 C34 H34 126(3) no
C34 C35 H35 121(3) no
C36 C35 H35 119(3) no
C31 C36 H36 122(3) no
C35 C36 H36 118(3) no

loop_
_geom_bond_atom_site_label_1
_geom_bond_atom_site_label_2
_geom_bond_distance
_geom_bond_publ_flag
La1 Si1 3.2455(11) yes
La1 N11 2.741(3) yes
La1 N12 2.744(3) yes
La1 N13 2.714(3) yes
La1 N14 2.384(3) yes
La1 C115 2.699(4) yes
La1 C122 2.687(4) yes
La2 C215 2.678(4) yes
La2 C222 2.726(4) yes
La2 Si2 3.2598(11) yes
La2 N21 2.756(3) yes
La2 N22 2.709(3) yes
La2 N23 2.731(4) yes
La2 N24 2.392(3) yes
Si1 N11 1.790(4) yes
Si1 N14 1.700(3) yes
Si1 C19 1.875(5) yes
Si1 C110 1.877(5) yes
Si2 N21 1.791(4) yes
Si2 C210 1.879(4) yes
Si2 N24 1.697(3) yes
Si2 C29 1.880(5) yes
N11 C18 1.493(5) yes
N11 C11 1.488(5) yes
N12 C12 1.479(6) yes
N12 C13 1.480(6) yes
N12 C14 1.485(6) yes
N13 C17 1.484(5) yes
N13 C15 1.491(6) yes
N13 C16 1.481(6) yes
N14 C111 1.461(5) yes
N21 C28 1.475(6) yes
N21 C21 1.491(5) yes
N22 C22 1.475(6) yes
N22 C23 1.485(6) yes
N22 C24 1.489(6) yes
N23 C27 1.489(6) yes
N23 C25 1.489(5) yes
N23 C26 1.484(5) yes
N24 C211 1.477(5) yes
C11 C12 1.512(6) no
C14 C15 1.521(7) no
C17 C18 1.514(5) no
C111 C112 1.526(6) no
C11 H11' 0.99(4) no
C11 H11 0.93(5) no
C111 C113 1.549(5) no
C111 C114 1.552(6) no
C12 H12 1.00(6) no
C12 H12' 0.92(5) no
C13 H13 0.94(5) no
C13 H13" 1.00(4) no
C13 H13' 0.90(4) no
C14 H14' 0.87(5) no
C14 H14 0.87(5) no
C15 H15' 0.92(4) no
C15 H15 0.93(5) no
C115 C116 1.429(6) no
C116 C121 1.412(7) no
C116 C117 1.426(7) no
C16 H16" 0.85(5) no
C16 H16 1.01(5) no
C16 H16' 0.97(4) no
C17 H17' 0.94(6) no
C17 H17 0.99(4) no
C117 C118 1.376(6) no
C18 H18 0.97(4) no
C118 C119 1.403(8) no
C18 H18' 1.06(4) no
C119 C120 1.382(8) no
C19 H19" 0.93(6) no
C19 H19' 0.96(4) no
C19 H19 0.80(5) no
C120 C121 1.371(7) no
C122 C123 1.441(5) no
C123 C124 1.425(7) no
C123 C128 1.414(5) no
C124 C125 1.368(7) no
C125 C126 1.396(8) no
C126 C127 1.364(7) no
C127 C128 1.385(6) no
C110 H110" 0.91(5) no
C110 H110 0.96(4) no
C110 H110' 0.94(6) no
C112 H112' 0.97(5) no
C112 H112" 0.96(4) no
C112 H112 1.04(5) no
C113 H113" 1.01(5) no
C113 H113 0.90(4) no
C113 H113' 1.02(5) no
C114 H114' 0.92(5) no
C114 H114" 0.91(4) no
C114 H114 0.88(6) no
C115 H115 0.96(5) no
C115 H115' 0.82(5) no
C117 H117 0.93(5) no
C118 H118 0.96(5) no
C119 H119 0.96(5) no
C120 H120 1.03(6) no
C121 H121 0.91(7) no
C21 C22 1.527(7) no
C122 H122' 0.97(6) no
C122 H122 0.92(6) no
C24 C25 1.508(6) no
C124 H124 1.03(4) no
C125 H125 0.92(6) no
C126 H126 0.78(5) no
C127 H127 0.91(4) no
C27 C28 1.521(6) no
C128 H128 0.96(4) no
C21 H21' 0.95(4) no
C21 H21 0.88(4) no
C22 H22 1.03(5) no
C22 H22' 1.02(4) no
C23 H23' 0.93(6) no
C23 H23" 1.01(6) no
C23 H23 1.07(5) no
C24 H24' 1.01(4) no
C24 H24 0.92(4) no
C25 H25 0.88(4) no
C25 H25' 1.11(4) no
C26 H26" 1.05(4) no
C26 H26' 0.98(4) no
C26 H26 1.01(5) no
C27 H27' 0.90(4) no
C27 H27 0.90(6) no
C28 H28 0.96(4) no
C28 H28' 1.02(5) no
C29 H29 0.98(4) no
C29 H29' 0.96(6) no
C29 H29" 0.95(5) no
C211 C212 1.533(6) no
C211 C213 1.531(7) no
C211 C214 1.538(6) no
C215 C216 1.428(6) no
C216 C221 1.409(7) no
C216 C217 1.431(7) no
C217 C218 1.364(9) no
C218 C219 1.391(10) no
C219 C220 1.370(10) no
C220 C221 1.355(7) no
C222 C223 1.424(7) no
C223 C228 1.418(6) no
C223 C224 1.420(7) no
C224 C225 1.371(9) no
C225 C226 1.383(8) no
C226 C227 1.393(8) no
C227 C228 1.383(7) no
C31 C32 1.391(7) no
C31 C36 1.375(8) no
C32 C33 1.379(7) no
C33 C34 1.382(8) no
C34 C35 1.393(7) no
C35 C36 1.388(7) no
C210 H210 1.00(5) no
C210 H210' 0.80(6) no
C210 H210" 0.94(5) no
C212 H212' 1.02(5) no
C212 H212" 0.88(5) no
C212 H212 0.98(6) no
C213 H213' 1.03(5) no
C213 H213" 1.00(5) no
C213 H213 0.95(5) no
C214 H214" 1.07(6) no
C214 H214' 0.97(5) no
C214 H214 1.02(6) no
C215 H215' 0.95(7) no
C215 H215 0.96(6) no
C217 H217 0.80(7) no
C218 H218 0.78(5) no
C219 H219 0.81(7) no
C220 H220 0.94(8) no
C221 H221 1.08(5) no
C222 H222' 0.97(5) no
C222 H222 0.97(6) no
C224 H224 0.98(7) no
C225 H225 0.97(5) no
C226 H226 0.86(7) no
C227 H227 0.97(5) no
C228 H228 0.82(6) no
C31 H31 0.75(5) no
C32 H32 0.96(4) no
C33 H33 0.85(5) no
C34 H34 0.92(5) no
C35 H35 1.00(5) no
C36 H36 0.93(5) no

loop_
_geom_contact_atom_site_label_1
_geom_contact_atom_site_label_2
_geom_contact_distance
_geom_contact_site_symmetry_2
_geom_contact_publ_flag
La1 C120 4.536(4) . no
La1 C127 4.364(5) . no
La2 C227 4.292(5) . no
La2 C220 4.371(5) . no
La1 H113" 3.99(5) . no
La1 H112" 3.39(4) . no
La1 H128 3.13(5) . no
La1 H112 3.19(5) . no
La1 H121 3.43(6) . no
La2 H212" 3.27(5) . no
La2 H212 3.41(7) . no
La2 H221 3.06(4) . no
La2 H228 3.15(5) . no
Si1 C18 2.849(4) . no
Si1 C11 2.767(4) . no
Si1 C12 3.525(4) . no
Si1 C111 2.835(4) . no
Si1 C115 3.871(5) . no
Si2 C21 2.750(4) . no
Si2 C28 2.843(5) . no
Si2 C211 2.844(4) . no
Si2 C22 3.495(4) . no
Si2 C215 3.865(5) . no
Si1 H114" 3.10(3) . no
Si1 H12' 3.24(4) . no
Si1 H115 3.35(4) . no
Si1 H113 3.11(4) . no
Si2 H214" 3.48(5) . no
Si2 H213" 3.12(5) . no
Si2 H214 3.10(5) . no
Si2 H215' 3.17(6) . no
Si2 H22 3.20(5) . no
N11 N12 2.936(5) . no
N11 N13 2.940(5) . no
N11 N14 2.663(5) . no
N11 C12 2.502(5) . no
N11 C17 2.509(5) . no
N11 C19 3.006(6) . no
N11 C110 2.955(6) . no
N12 N11 2.936(5) . no
N12 N13 2.973(5) . no
N12 C11 2.502(6) . no
N12 C15 2.507(6) . no
N13 N11 2.940(5) . no
N13 N12 2.973(5) . no
N13 C18 2.487(5) . no
N13 C14 2.514(5) . no
N14 C19 3.051(5) . no
N14 C110 3.083(6) . no
N14 N11 2.663(5) . no
N21 C27 2.485(5) . no
N21 C210 2.965(5) . no
N21 N23 2.912(5) . no
N21 C29 3.002(6) . no
N21 N22 2.940(5) . no
N21 N24 2.654(5) . no
N21 C22 2.511(5) . no
N22 N21 2.940(5) . no
N22 C21 2.512(6) . no
N22 C25 2.510(5) . no
N22 N23 2.999(5) . no
N23 C24 2.528(5) . no
N23 C28 2.493(6) . no
N23 N21 2.912(5) . no
N23 N22 2.999(5) . no
N24 C210 3.079(6) . no
N24 N21 2.654(5) . no
N24 C29 3.068(6) . no
N24 H215' 2.93(6) . no
C13 C124 3.582(7) . no
C14 C116 3.535(5) 2_555 no
C19 C114 3.344(7) . no
C23 C224 3.577(7) . no
C24 C217 3.573(6) 2_564 no
C24 C221 3.565(7) 2_564 no
C24 C216 3.309(5) 2_564 no
C26 C227 3.541(7) . no
C29 C214 3.338(8) . no
C11 H19' 3.06(5) . no
C11 H19" 3.06(5) . no
C11 H17' 2.80(5) . no
C11 H14' 2.57(5) . no
C112 C122 3.540(6) . no
C14 H17' 2.62(5) . no
C14 H11' 2.72(4) . no
C114 C19 3.344(7) . no
C115 C16 3.494(7) . no
C115 Si1 3.871(5) . no
C116 C128 3.571(5) . no
C116 C14 3.535(5) 2_554 no
C117 C128 3.515(5) . no
C17 H14' 2.73(4) . no
C17 H11' 2.64(4) . no
C118 C128 3.564(5) . no
C18 H110' 2.95(5) . no
C18 H110 2.97(4) . no
C19 H23 3.02(5) 2_655 no
C119 C125 3.539(8) 2_564 no
C19 H11 2.58(5) . no
C19 H114" 2.74(4) . no
C120 La1 4.536(4) . no
C21 H27 2.70(5) . no
C21 H29' 3.08(6) . no
C21 H24 2.66(4) . no
C21 H29 3.08(4) . no
C122 C112 3.540(6) . no
C122 C13 3.413(6) . no
C23 H222' 3.03(5) . no
C124 C13 3.582(7) . no
C24 H21 2.79(4) . no
C24 H27 2.63(5) . no
C125 C119 3.539(8) 2_565 no
C27 H24 2.83(4) . no
C27 H21 2.60(4) . no
C127 La1 4.364(5) . no
C128 C116 3.571(5) . no
C128 C118 3.564(5) . no
C128 C117 3.515(5) . no
C28 H210' 3.02(5) . no
C29 H13' 3.08(4) 2_464 no
C29 H214 2.68(6) . no
C29 H21' 2.59(4) . no
C31 H26" 3.05(5) . no
C31 H18' 3.02(3) 1_565 no
C32 H17 2.88(4) 1_565 no
C32 H26" 3.07(4) . no
C33 H215 2.83(6) . no
C33 H26" 3.08(4) . no
C34 H26" 3.08(4) . no
C34 H27' 3.07(4) . no
C35 H26" 3.06(4) . no
C35 H27' 3.00(4) . no
C36 H26" 3.04(5) . no
C36 H115' 3.01(6) 1_565 no
C110 H115 2.97(5) . no
C110 H18' 2.76(3) . no
C212 C222 3.584(7) . no
C113 H210 3.10(5) 1_645 no
C113 H29" 3.07(4) 1_645 no
C214 C29 3.338(8) . no
C215 Si2 3.865(5) . no
C115 H110 2.89(4) . no
C115 H18' 2.88(3) . no
C115 H16' 2.92(4) . no
C215 C26 3.454(6) . no
C116 H128 2.70(4) . no
C216 C24 3.309(5) 2_565 no
C216 C228 3.588(6) . no
C116 H14' 3.06(4) 2_554 no
C217 C228 3.497(6) . no
C117 H128 2.72(4) . no
C217 C24 3.573(6) 2_565 no
C118 H128 2.80(4) . no
C118 H125 3.00(6) 2_564 no
C119 H128 2.83(4) . no
C119 H125 2.81(6) 2_564 no
C220 La2 4.371(5) . no
C120 H128 2.80(4) . no
C221 C24 3.565(7) 2_565 no
C121 H112 3.06(5) . no
C121 H12 2.84(5) 2_554 no
C121 H128 2.73(4) . no
C222 C212 3.584(7) . no
C122 H19' 2.94(4) 1_565 no
C122 H112" 3.10(4) . no
C222 C23 3.422(7) . no
C122 H13 3.10(5) . no
C123 H18 2.80(4) 1_565 no
C124 H13 2.72(5) . no
C124 H15' 3.07(4) . no
C124 H18 2.83(4) 1_565 no
C224 C23 3.577(7) . no
C125 H18 3.03(4) 1_565 no
C125 H119 3.06(4) 2_565 no
C125 H15' 3.10(4) . no
C126 H25' 3.09(4) 2_565 no
C227 C26 3.541(7) . no
C227 La2 4.292(5) . no
C127 H31 2.98(4) . no
C127 H16" 2.81(5) . no
C128 H18 2.94(4) 1_565 no
C228 C217 3.497(6) . no
C128 H16" 2.99(5) . no
C228 C216 3.588(6) . no
C210 H215' 2.86(6) . no
C210 H28 2.72(4) . no
C212 H221 2.97(5) . no
C213 H221 3.09(5) . no
C214 H29 3.04(4) . no
C215 H24' 2.89(4) 2_565 no
C215 H28 2.95(4) . no
C215 H26" 3.04(5) . no
C215 H210" 2.93(6) . no
C216 H24' 2.73(4) 2_565 no
C216 H24 2.88(4) 2_565 no
C216 H228 2.87(5) . no
C217 H228 2.80(5) . no
C217 H24 3.04(4) 2_565 no
C218 H228 2.93(6) . no
C221 H228 3.00(5) . no
C221 H22' 3.10(4) 2_565 no
C221 H24 2.96(4) 2_565 no
C222 H23' 2.99(6) . no
C222 H28' 3.08(5) 1_545 no
C223 H28' 2.69(5) 1_545 no
C223 H23' 3.03(6) . no
C224 H23' 2.68(6) . no
C224 H28' 3.00(5) 1_545 no
C224 H25 3.08(4) . no
C225 H25 3.00(4) . no
C226 H25 3.07(4) . no
C227 H26' 2.57(4) . no
C227 H34 3.08(5) 1_545 no
C227 H35 3.03(5) 1_545 no
C228 H26' 2.94(4) . no
C228 H34 3.09(5) 1_545 no
H110' C18 2.95(5) . no
H112' H114' 2.41(7) . no
H112' H113' 2.46(7) . no
H112" H114 2.55(6) . no
H112" La1 3.39(4) . no
H112" C122 3.10(4) . no
H113' H112' 2.46(7) . no
H113" La1 3.99(5) . no
H113" H112 2.46(7) . no
H113" H121 2.47(8) . no
H114' H112' 2.41(7) . no
H114" H113 2.53(5) . no
H114" Si1 3.10(3) . no
H114" C19 2.74(4) . no
H114" H19 2.40(7) . no
H115' H16' 2.49(6) . no
H115' H18' 2.59(7) . no
H115' C36 3.01(6) 1_545 no
H115' H117 2.33(7) . no
H122' H128 2.53(7) . no
H122' H112 2.51(7) . no
H11 H19' 2.34(6) . no
H11 H19" 2.43(7) . no
H11 C19 2.58(5) . no
H11' H14' 2.05(6) . no
H11' H17' 2.17(6) . no
H11' H18 2.58(5) . no
H11' C17 2.64(4) . no
H11' C14 2.72(4) . no
H210' C28 3.02(5) . no
H12 C121 2.84(5) 2_555 no
H12 H13" 2.33(6) . no
H12 H14' 2.36(7) . no
H12 H121 2.54(8) 2_555 no
H12' H13' 2.42(6) . no
H12' Si1 3.24(4) . no
H210" C215 2.93(6) . no
H210" H28 2.46(7) . no
H210" H215' 2.22(8) . no
H13 H14 2.28(7) . no
H13 C122 3.10(5) . no
H13 C124 2.72(5) . no
H13 H124 2.36(6) . no
H13' H214 2.53(7) 2_665 no
H13' C29 3.08(4) 2_665 no
H13' H29" 2.59(6) 2_665 no
H13' H12' 2.42(6) . no
H13" H12 2.33(6) . no
H13" H14 2.41(6) . no
H212' H214' 2.30(8) . no
H212' H213' 2.47(7) . no
H14 H13 2.28(7) . no
H14 H13" 2.41(6) . no
H14' H12 2.36(7) . no
H14' H17' 2.13(7) . no
H14' C116 3.06(4) 2_555 no
H14' C11 2.57(5) . no
H14' C17 2.73(4) . no
H14' H11' 2.05(6) . no
H212" La2 3.27(5) . no
H212" H222 2.56(7) . no
H212" H221 2.28(6) . no
H15 H226 2.49(9) 2_555 no
H15 H17' 2.48(7) . no
H15 H16 2.36(6) . no
H15' H16" 2.42(7) . no
H15' C124 3.07(4) . no
H15' C125 3.10(4) . no
H213' H212' 2.47(7) . no
H16 H15 2.36(6) . no
H16 H17 2.36(6) . no
H16' C115 2.92(4) . no
H16' H115' 2.49(6) . no
H16' H17 2.31(6) . no
H16" H15' 2.42(7) . no
H16" C128 2.99(5) . no
H16" C127 2.81(5) . no
H213" H210 2.56(7) . no
H213" H214 2.46(8) . no
H213" Si2 3.12(5) . no
H17 H16' 2.31(6) . no
H17 H16 2.36(6) . no
H17 C32 2.88(4) 1_545 no
H17' C11 2.80(5) . no
H17' H11' 2.17(6) . no
H17' H14' 2.13(7) . no
H17' C14 2.62(5) . no
H17' H15 2.48(7) . no
H214' H212' 2.30(8) . no
H214' H120 2.38(8) 1_455 no
H18 C123 2.80(4) 1_545 no
H18 H11' 2.58(5) . no
H18 C128 2.94(4) 1_545 no
H18 C124 2.83(4) 1_545 no
H18 C125 3.03(4) 1_545 no
H18' C31 3.02(3) 1_545 no
H18' C110 2.76(3) . no
H18' H115' 2.59(7) . no
H18' H110 2.30(5) . no
H18' C115 2.88(3) . no
H214" Si2 3.48(5) . no
H214" H212 2.54(8) . no
H214" H19' 2.55(7) 2_454 no
H19 H114" 2.40(7) . no
H19 H23 2.56(7) 2_655 no
H19' H11 2.34(6) . no
H19' C11 3.06(5) . no
H19' C122 2.94(4) 1_545 no
H19' H122 2.39(7) 1_545 no
H19' H214" 2.55(7) 2_655 no
H19" C11 3.06(5) . no
H19" H11 2.43(7) . no
H215' C210 2.86(6) . no
H215' H210" 2.22(8) . no
H215' H221 2.38(8) . no
H222' C23 3.03(5) . no
H21 H24 2.22(5) . no
H21 H27 2.10(6) . no
H21 C27 2.60(4) . no
H21 C24 2.79(4) . no
H21 H28' 2.49(6) . no
H21' H29 2.43(5) . no
H21' H29' 2.45(7) . no
H21' C29 2.59(4) . no
H22 H23 2.33(7) . no
H22 Si2 3.20(5) . no
H22' H24 2.45(5) . no
H22' H23" 2.26(7) . no
H22' C221 3.10(4) 2_564 no
H23 H19 2.56(7) 2_454 no
H23 C19 3.02(5) 2_454 no
H23 H22 2.33(7) . no
H23' C222 2.99(6) . no
H23' C223 3.03(6) . no
H23' C224 2.68(6) . no
H23' H224 2.51(8) . no
H23' H24' 2.38(7) . no
H23" H22' 2.26(7) . no
H23" H24' 2.52(7) . no
H24 H27 2.21(6) . no
H24 C216 2.88(4) 2_564 no
H24 H22' 2.45(5) . no
H24 C221 2.96(4) 2_564 no
H24 C27 2.83(4) . no
H24 H21 2.22(5) . no
H24 C21 2.66(4) . no
H24 C217 3.04(4) 2_564 no
H24' C215 2.89(4) 2_564 no
H24' H23' 2.38(7) . no
H24' H23" 2.52(7) . no
H24' C216 2.73(4) 2_564 no
H25 H26' 2.33(6) . no
H25 C224 3.08(4) . no
H25 C226 3.07(4) . no
H25 C225 3.00(4) . no
H25' H26 2.43(5) . no
H25' C126 3.09(4) 2_564 no
H25' H126 2.31(6) 2_564 no
H25' H27 2.49(6) . no
H26 H25' 2.43(5) . no
H26 H27' 2.39(6) . no
H26' H227 2.55(6) . no
H26' H25 2.33(6) . no
H26' C228 2.94(4) . no
H26' C227 2.57(4) . no
H26" C32 3.07(4) . no
H26" C33 3.08(4) . no
H26" C34 3.08(4) . no
H26" C31 3.05(5) . no
H26" H27' 2.26(5) . no
H26" H215 2.47(8) . no
H26" C215 3.04(5) . no
H26" C35 3.06(4) . no
H26" C36 3.04(5) . no
H27 C21 2.70(5) . no
H27 C24 2.63(5) . no
H27 H25' 2.49(6) . no
H27 H24 2.21(6) . no
H27 H21 2.10(6) . no
H27' H26 2.39(6) . no
H27' H26" 2.26(5) . no
H27' C35 3.00(4) . no
H27' C34 3.07(4) . no
H28 H210" 2.46(7) . no
H28 C210 2.72(4) . no
H28 C215 2.95(4) . no
H28' C222 3.08(5) 1_565 no
H28' C224 3.00(5) 1_565 no
H28' H21 2.49(6) . no
H28' C223 2.69(5) 1_565 no
H29 C21 3.08(4) . no
H29 H214 2.49(7) . no
H29 H21' 2.43(5) . no
H29 C214 3.04(4) . no
H29' H21' 2.45(7) . no
H29' C21 3.08(6) . no
H29" C113 3.07(4) 1_465 no
H29" H214 2.32(8) . no
H29" H13' 2.59(6) 2_464 no
H31 C127 2.98(4) . no
H33 H215 2.58(8) . no
H34 C228 3.09(5) 1_565 no
H34 C227 3.08(5) 1_565 no
H35 C227 3.03(5) 1_565 no
H110 C115 2.89(4) . no
H110 H18' 2.30(5) . no
H110 H115 2.28(6) . no
H110 C18 2.97(4) . no
H112 H121 2.36(8) . no
H112 C121 3.06(5) . no
H112 H113" 2.46(7) . no
H112 La1 3.19(5) . no
H112 H122' 2.51(7) . no
H113 Si1 3.11(4) . no
H113 H114" 2.53(5) . no
H114 H112" 2.55(6) . no
H115 H121 2.50(8) . no
H115 C110 2.97(5) . no
H115 H110 2.28(6) . no
H117 H115' 2.33(7) . no
H119 H125 2.38(7) 2_564 no
H119 C125 3.06(4) 2_564 no
H120 H214' 2.38(8) 1_655 no
H121 H113" 2.47(8) . no
H121 H12 2.54(8) 2_554 no
H121 H112 2.36(8) . no
H121 La1 3.43(6) . no
H121 H115 2.50(8) . no
H122 H19' 2.39(7) 1_565 no
H122 H124 2.45(6) . no
H124 H122 2.45(6) . no
H124 H13 2.36(6) . no
H125 H119 2.38(7) 2_565 no
H125 C119 2.81(6) 2_565 no
H125 C118 3.00(6) 2_565 no
H126 H25' 2.31(6) 2_565 no
H128 C116 2.70(4) . no
H128 H122' 2.53(7) . no
H128 La1 3.13(5) . no
H128 C119 2.83(4) . no
H128 C120 2.80(4) . no
H128 C121 2.73(4) . no
H128 C118 2.80(4) . no
H128 C117 2.72(4) . no
H210 H213" 2.56(7) . no
H210 C113 3.10(5) 1_465 no
H212 H214" 2.54(8) . no
H212 La2 3.41(7) . no
H213 H221 2.33(7) . no
H214 Si2 3.10(5) . no
H214 C29 2.68(6) . no
H214 H29 2.49(7) . no
H214 H29" 2.32(8) . no
H214 H213" 2.46(8) . no
H214 H13' 2.53(7) 2_464 no
H215 H26" 2.47(8) . no
H215 H33 2.58(8) . no
H215 C33 2.83(6) . no
H215 H217 2.59(9) . no
H217 H215 2.59(9) . no
H221 La2 3.06(4) . no
H221 H212" 2.28(6) . no
H221 H215' 2.38(8) . no
H221 H213 2.33(7) . no
H221 C212 2.97(5) . no
H221 C213 3.09(5) . no
H222 H212" 2.56(7) . no
H222 H228 2.49(7) . no
H224 H23' 2.51(8) . no
H226 H15 2.49(9) 2_554 no
H227 H26' 2.55(6) . no
H228 C216 2.87(5) . no
H228 C217 2.80(5) . no
H228 C221 3.00(5) . no
H228 H222 2.49(7) . no
H228 C218 2.93(6) . no
H228 La2 3.15(5) . no

loop_
_geom_torsion_atom_site_label_1
_geom_torsion_atom_site_label_2
_geom_torsion_atom_site_label_3
_geom_torsion_atom_site_label_4
_geom_torsion
_geom_torsion_publ_flag
N11 La1 Si1 N14 -153.8(2) no
N11 La1 Si1 C19 -79.6(3) no
N11 La1 Si1 C110 96.9(2) no
N12 La1 Si1 N11 44.67(15) no
N12 La1 Si1 N14 -109.10(17) no
N12 La1 Si1 C19 -34.9(3) no
N12 La1 Si1 C110 141.59(19) no
N13 La1 Si1 N11 -20.85(15) no
N13 La1 Si1 N14 -174.62(17) no
N13 La1 Si1 C19 -100.5(3) no
N13 La1 Si1 C110 76.07(19) no
N14 La1 Si1 N11 153.8(2) no
N14 La1 Si1 C19 74.2(3) no
N14 La1 Si1 C110 -109.3(2) no
C115 La1 Si1 N11 -104.10(17) no
C115 La1 Si1 N14 102.13(19) no
C115 La1 Si1 C19 176.3(3) no
C115 La1 Si1 C110 -7.2(2) no
C122 La1 Si1 N11 129.01(18) no
C122 La1 Si1 N14 -24.8(2) no
C122 La1 Si1 C19 49.4(3) no
C122 La1 Si1 C110 -134.1(2) no
Si1 La1 N11 C11 117.0(3) no
Si1 La1 N11 C18 -120.8(3) no
N12 La1 N11 Si1 -129.04(16) no
N12 La1 N11 C11 -12.0(3) no
N12 La1 N11 C18 110.2(2) no
N13 La1 N11 Si1 157.07(16) no
N13 La1 N11 C11 -85.9(3) no
N13 La1 N11 C18 36.3(2) no
N14 La1 N11 Si1 -14.72(12) no
N14 La1 N11 C11 102.3(3) no
N14 La1 N11 C18 -135.5(2) no
C115 La1 N11 Si1 73.16(16) no
C115 La1 N11 C11 -169.8(3) no
C115 La1 N11 C18 -47.6(2) no
C122 La1 N11 Si1 -98.3(2) no
C122 La1 N11 C11 18.7(4) no
C122 La1 N11 C18 140.9(2) no
Si1 La1 N12 C12 9.9(3) no
Si1 La1 N12 C13 125.5(3) no
Si1 La1 N12 C14 -112.9(3) no
N11 La1 N12 C12 35.2(2) no
N11 La1 N12 C13 150.9(3) no
N11 La1 N12 C14 -87.5(3) no
N13 La1 N12 C12 108.0(3) no
N13 La1 N12 C13 -136.4(3) no
N13 La1 N12 C14 -14.8(3) no
N14 La1 N12 C12 -19.1(3) no
N14 La1 N12 C13 96.5(3) no
N14 La1 N12 C14 -141.8(3) no
C115 La1 N12 C12 78.8(3) no
C115 La1 N12 C13 -165.5(3) no
C115 La1 N12 C14 -43.9(4) no
C122 La1 N12 C12 -129.6(3) no
C122 La1 N12 C13 -13.9(3) no
C122 La1 N12 C14 107.7(3) no
Si1 La1 N13 C15 122.8(2) no
Si1 La1 N13 C16 -123.3(3) no
Si1 La1 N13 C17 -0.1(2) no
N11 La1 N13 C15 110.4(3) no
N11 La1 N13 C16 -135.8(3) no
N11 La1 N13 C17 -12.6(2) no
N12 La1 N13 C15 38.4(2) no
N12 La1 N13 C16 152.3(3) no
N12 La1 N13 C17 -84.6(2) no
N14 La1 N13 C15 119.4(3) no
N14 La1 N13 C16 -126.7(3) no
N14 La1 N13 C17 -3.5(3) no
C115 La1 N13 C15 -157.2(3) no
C115 La1 N13 C16 -43.3(3) no
C115 La1 N13 C17 79.8(3) no
C122 La1 N13 C15 -35.2(3) no
C122 La1 N13 C16 78.7(3) no
C122 La1 N13 C17 -158.2(2) no
Si1 La1 N14 C111 168.1(4) no
N11 La1 N14 Si1 16.00(13) no
N11 La1 N14 C111 -175.9(3) no
N12 La1 N14 Si1 72.22(16) no
N12 La1 N14 C111 -119.7(3) no
N13 La1 N14 Si1 6.7(2) no
N13 La1 N14 C111 174.8(3) no
C115 La1 N14 Si1 -74.87(17) no
C115 La1 N14 C111 93.2(3) no
C122 La1 N14 Si1 163.01(14) no
C122 La1 N14 C111 -28.9(3) no
Si1 La1 C115 C116 -150.3(3) no
N11 La1 C115 C116 177.4(3) no
N12 La1 C115 C116 138.8(3) no
N13 La1 C115 C116 112.3(3) no
N14 La1 C115 C116 -120.5(3) no
C122 La1 C115 C116 -7.7(4) no
Si1 La1 C122 C123 -167.15(17) no
N11 La1 C122 C123 -110.5(3) no
N12 La1 C122 C123 -83.0(2) no
N13 La1 C122 C123 -21.8(3) no
N14 La1 C122 C123 179.7(2) no
C115 La1 C122 C123 79.4(3) no
N21 La2 N23 C27 10.7(2) no
N22 La2 N23 C25 -37.8(2) no
N22 La2 N23 C26 -152.4(3) no
N22 La2 N23 C27 83.2(3) no
N24 La2 N23 C25 -117.9(2) no
N24 La2 N23 C26 127.5(3) no
N24 La2 N23 C27 3.0(3) no
C215 La2 N23 C25 157.9(3) no
C215 La2 N23 C26 43.3(3) no
C215 La2 N23 C27 -81.2(3) no
C222 La2 N23 C25 36.9(3) no
C222 La2 N23 C26 -77.7(3) no
C222 La2 N23 C27 157.8(3) no
Si2 La2 N24 C211 -172.7(4) no
N21 La2 N24 Si2 -16.74(14) no
N21 La2 N24 C211 170.5(4) no
N22 La2 N24 Si2 -74.42(18) no
N22 La2 N24 C211 112.8(3) no
N23 La2 N24 Si2 -8.9(2) no
N23 La2 N24 C211 178.4(3) no
C215 La2 N24 Si2 71.50(19) no
C215 La2 N24 C211 -101.2(3) no
C222 La2 N24 Si2 -164.97(18) no
C222 La2 N24 C211 22.3(4) no
Si2 La2 C215 C216 142.0(3) no
N21 La2 C215 C216 174.5(3) no
N22 La2 C215 C216 -147.5(3) no
N23 La2 C215 C216 -121.4(3) no
N24 La2 C215 C216 113.0(3) no
C222 La2 C215 C216 -3.0(4) no
Si2 La2 C222 C223 166.02(18) no
N21 La2 C222 C223 106.9(3) no
N22 La2 C222 C223 82.6(3) no
N23 La2 C222 C223 20.1(3) no
N24 La2 C222 C223 178.0(3) no
C215 La2 C222 C223 -78.2(3) no
C215 La2 N21 C21 169.3(3) no
C215 La2 N21 C28 46.3(2) no
C222 La2 N21 Si2 100.4(3) no
C222 La2 N21 C21 -15.1(4) no
C222 La2 N21 C28 -138.0(3) no
Si2 La2 N22 C22 -9.6(3) no
Si2 La2 N22 C23 -124.8(3) no
Si2 La2 N22 C24 113.0(3) no
N21 La2 N22 C22 -35.5(3) no
N21 La2 N22 C23 -150.8(3) no
N21 La2 N22 C24 87.1(3) no
N23 La2 N22 C22 -106.6(3) no
N23 La2 N22 C23 138.2(3) no
N23 La2 N22 C24 16.1(3) no
N24 La2 N22 C22 19.5(3) no
N24 La2 N22 C23 -95.7(3) no
N24 La2 N22 C24 142.1(3) no
C215 La2 N22 C22 -78.3(4) no
C215 La2 N22 C23 166.5(3) no
C215 La2 N22 C24 44.3(4) no
C222 La2 N22 C22 131.7(3) no
C222 La2 N22 C23 16.4(3) no
C222 La2 N22 C24 -105.7(3) no
Si2 La2 N23 C25 -122.4(2) no
Si2 La2 N23 C26 123.0(3) no
Si2 La2 N23 C27 -1.4(3) no
N21 La2 N23 C25 -110.2(3) no
N21 La2 N23 C26 135.2(3) no
N24 La2 N21 Si2 15.33(13) no
N21 La2 Si2 N24 152.5(2) no
N21 La2 Si2 C29 77.9(3) no
N21 La2 Si2 C210 -97.9(2) no
N22 La2 Si2 N21 -46.26(15) no
N22 La2 Si2 N24 106.28(19) no
N22 La2 Si2 C29 31.7(3) no
N22 La2 Si2 C210 -144.14(18) no
N23 La2 Si2 N21 20.21(15) no
N23 La2 Si2 N24 172.75(19) no
N23 La2 Si2 C29 98.1(3) no
N23 La2 Si2 C210 -77.67(18) no
N24 La2 Si2 N21 -152.5(2) no
N24 La2 Si2 C29 -74.6(3) no
N24 La2 Si2 C210 109.6(2) no
C215 La2 Si2 N21 101.46(17) no
C215 La2 Si2 N24 -106.0(2) no
C215 La2 Si2 C29 179.4(3) no
C215 La2 Si2 C210 3.58(19) no
C222 La2 Si2 N21 -130.1(2) no
C222 La2 Si2 N24 22.4(3) no
C222 La2 Si2 C29 -52.2(3) no
C222 La2 Si2 C210 132.0(2) no
Si2 La2 N21 C21 -115.4(3) no
Si2 La2 N21 C28 121.6(3) no
N22 La2 N21 Si2 127.28(16) no
N22 La2 N21 C21 11.9(3) no
N22 La2 N21 C28 -111.1(3) no
N23 La2 N21 Si2 -157.52(17) no
N23 La2 N21 C21 87.1(3) no
N23 La2 N21 C28 -35.9(2) no
C215 La2 N21 Si2 -75.30(16) no
N24 La2 N21 C21 -100.1(3) no
N24 La2 N21 C28 137.0(3) no
La1 Si1 N11 C11 -117.2(3) no
N14 Si1 N11 C11 -98.5(3) no
N14 Si1 N11 C18 123.2(3) no
C19 Si1 N11 La1 142.11(16) no
C19 Si1 N11 C11 25.0(3) no
C19 Si1 N11 C18 -113.3(3) no
C110 Si1 N11 La1 -105.89(18) no
C110 Si1 N11 C11 137.0(3) no
C110 Si1 N11 C18 -1.3(3) no
La1 Si1 N14 C111 -168.1(4) no
N11 Si1 N14 La1 -22.23(17) no
N11 Si1 N14 C111 169.7(3) no
C19 Si1 N14 La1 -140.7(2) no
C19 Si1 N14 C111 51.2(4) no
C110 Si1 N14 La1 93.7(2) no
C110 Si1 N14 C111 -74.4(4) no
N14 Si1 N11 La1 18.62(15) no
La1 Si1 N11 C18 104.6(3) no
C210 Si2 N24 C211 80.0(4) no
N24 Si2 N21 La2 -19.38(16) no
C210 Si2 N24 La2 -92.9(2) no
N24 Si2 N21 C28 -126.7(3) no
C29 Si2 N21 La2 -143.56(18) no
N24 Si2 N21 C21 96.8(3) no
C29 Si2 N21 C28 109.1(3) no
C210 Si2 N21 La2 104.90(17) no
C210 Si2 N21 C21 -139.0(3) no
C210 Si2 N21 C28 -2.4(3) no
La2 Si2 N24 C211 172.8(4) no
N21 Si2 N24 La2 23.25(19) no
C29 Si2 N21 C21 -27.4(3) no
C29 Si2 N24 C211 -45.8(4) no
La2 Si2 N21 C21 116.1(3) no
La2 Si2 N21 C28 -107.3(3) no
N21 Si2 N24 C211 -163.9(3) no
C29 Si2 N24 La2 141.4(2) no
La1 N11 C18 C17 -62.6(3) no
La1 N11 C11 C12 -13.3(5) no
Si1 N11 C18 C17 -159.2(3) no
C11 N11 C18 C17 61.5(4) no
Si1 N11 C11 C12 87.8(4) no
C18 N11 C11 C12 -130.6(4) no
La1 N12 C12 C11 -60.3(4) no
C14 N12 C12 C11 62.4(4) no
La1 N12 C14 C15 -12.1(5) no
C13 N12 C12 C11 -176.3(3) no
C13 N12 C14 C15 108.9(4) no
C12 N12 C14 C15 -130.7(4) no
C16 N13 C15 C14 -179.0(4) no
La1 N13 C15 C14 -65.0(4) no
C16 N13 C17 C18 108.6(4) no
C17 N13 C15 C14 59.2(5) no
La1 N13 C17 C18 -13.9(4) no
C15 N13 C17 C18 -130.4(4) no
La1 N14 C111 C113 -101.8(3) no
La1 N14 C111 C114 137.6(3) no
Si1 N14 C111 C112 -176.3(3) no
La1 N14 C111 C112 18.3(4) no
Si1 N14 C111 C113 63.7(4) no
Si1 N14 C111 C114 -57.1(4) no
C28 N21 C21 C22 132.8(4) no
La2 N21 C21 C22 13.3(5) no
Si2 N21 C21 C22 -86.7(4) no
C21 N21 C28 C27 -62.6(4) no
La2 N21 C28 C27 62.1(3) no
Si2 N21 C28 C27 160.2(3) no
C23 N22 C22 C21 176.8(4) no
C22 N22 C24 C25 128.6(4) no
C24 N22 C22 C21 -61.9(4) no
La2 N22 C24 C25 9.5(5) no
La2 N22 C22 C21 60.8(4) no
C23 N22 C24 C25 -111.7(4) no
C26 N23 C27 C28 -109.3(3) no
La2 N23 C25 C24 63.6(4) no
C26 N23 C25 C24 179.2(4) no
C27 N23 C25 C24 -60.0(5) no
La2 N23 C27 C28 15.8(4) no
C25 N23 C27 C28 130.0(3) no
La2 N24 C211 C213 106.8(4) no
La2 N24 C211 C214 -130.5(3) no
Si2 N24 C211 C212 175.8(3) no
Si2 N24 C211 C213 -64.4(4) no
Si2 N24 C211 C214 58.3(5) no
La2 N24 C211 C212 -13.0(5) no
N11 C11 C12 N12 51.7(5) no
N12 C14 C15 N13 55.2(5) no
N13 C17 C18 N11 54.3(4) no
N21 C21 C22 N22 -51.6(5) no
N22 C24 C25 N23 -53.7(5) no
N23 C27 C28 N21 -54.3(4) no
La2 C215 C216 C217 117.0(4) no
La2 C215 C216 C221 -58.0(4) no
C215 C216 C217 C218 -176.3(4) no
C221 C216 C217 C218 -1.1(6) no
C215 C216 C221 C220 175.8(5) no
C217 C216 C221 C220 0.4(7) no
C216 C217 C218 C219 0.9(8) no
C217 C218 C219 C220 0.0(8) no
C218 C219 C220 C221 -0.8(9) no
C219 C220 C221 C216 0.5(9) no
La2 C222 C223 C224 -115.4(4) no
La2 C222 C223 C228 60.5(4) no
C222 C223 C224 C225 173.3(5) no
C228 C223 C224 C225 -2.7(7) no
C222 C223 C228 C227 -172.8(4) no
C224 C223 C228 C227 3.4(6) no
C223 C224 C225 C226 0.1(8) no
C224 C225 C226 C227 2.1(9) no
C225 C226 C227 C228 -1.5(8) no
C226 C227 C228 C223 -1.3(7) no
C36 C31 C32 C33 -0.2(7) no
C32 C31 C36 C35 0.8(8) no
C31 C32 C33 C34 -0.3(8) no
C32 C33 C34 C35 0.0(8) no
C33 C34 C35 C36 0.7(8) no
C34 C35 C36 C31 -1.1(8) no
